data_7046923
loop_
_publ_author_name
'Shuku, Yoshiaki'
'Hirai, Yuta'
'Semenov, Nikolay A.'
'Kadilenko, Evgeny'
'Gritsan, Nina P.'
'Zibarev, Andrey V.'
'Rakitin, Oleg A.'
'Awaga, Kunio'

_publ_section_title
;
 3D molecular network and magnetic ordering, formed by multi-dentate
 magnetic couplers, bis(benzene)chromium(i) and
 [1,2,5]thiadiazolo[3,4-c][1,2,5]thiadiazolidyl.
;
_journal_issue 29
_journal_name_full 'Dalton transactions (Cambridge, England : 2003)'
_journal_page_first 9897
_journal_page_last 9902
_journal_paper_doi 10.1039/c8dt02214c
_journal_volume 47
_journal_year 2018
_chemical_formula_moiety 'C14 H12 Cr N4 S2'
_chemical_formula_sum 'C14 H12 Cr N4 S2'
_chemical_formula_weight 352.39
_chemical_properties_physical Air-sensitive
_space_group_crystal_system monoclinic
_space_group_IT_number 14
_space_group_name_Hall '-P 2ybc'
_space_group_name_H-M_alt 'P 1 21/c 1'
_symmetry_space_group_name_Hall '-P 2ybc'
_symmetry_space_group_name_H-M 'P 1 21/c 1'
_atom_sites_solution_hydrogens geom
_atom_sites_solution_primary direct
_atom_sites_solution_secondary difmap
_audit_update_record
;
2018-05-08 deposited with the CCDC.
2018-07-02 downloaded from the CCDC.
;
_cell_angle_alpha 90.0000
_cell_angle_beta 98.728(3)
_cell_angle_gamma 90.0000
_cell_formula_units_Z 2
_cell_length_a 7.911(2)
_cell_length_b 7.6175(18)
_cell_length_c 11.328(3)
_cell_measurement_reflns_used 1844
_cell_measurement_temperature 123
_cell_measurement_theta_max 27.41
_cell_measurement_theta_min 3.23
_cell_volume 674.7(3)
_computing_cell_refinement CrystalClear
_computing_data_collection 'CrystalClear (Rigaku/MSC Inc., 2006)'
_computing_data_reduction CrystalClear
_computing_molecular_graphics 'CrystalStructure 4.2.5'
_computing_publication_material 'CrystalStructure 4.2.5 (Rigaku, 2017)'
_computing_structure_refinement 'SHELXL Version 2016/4 (Sheldrick, 2008)'
_computing_structure_solution 'SIR92 (Altomare, et al., 1994)'
_diffrn_ambient_temperature 123
_diffrn_detector_area_resol_mean 7.314
_diffrn_measured_fraction_theta_full 0.995
_diffrn_measured_fraction_theta_max 0.994
_diffrn_measurement_device_type 'Rigaku Saturn70'
_diffrn_measurement_method \w
_diffrn_radiation_type 'Mo K\a'
_diffrn_radiation_wavelength 0.71075
_diffrn_reflns_av_R_equivalents 0.0211
_diffrn_reflns_Laue_measured_fraction_full 0.995
_diffrn_reflns_Laue_measured_fraction_max 0.994
_diffrn_reflns_limit_h_max 10
_diffrn_reflns_limit_h_min -8
_diffrn_reflns_limit_k_max 9
_diffrn_reflns_limit_k_min -7
_diffrn_reflns_limit_l_max 14
_diffrn_reflns_limit_l_min -14
_diffrn_reflns_number 5097
_diffrn_reflns_point_group_measured_fraction_full 0.995
_diffrn_reflns_point_group_measured_fraction_max 0.994
_diffrn_reflns_theta_full 25.242
_diffrn_reflns_theta_max 27.454
_diffrn_reflns_theta_min 3.235
_diffrn_standards_number 0
_exptl_absorpt_coefficient_mu 1.154
_exptl_absorpt_correction_T_max 0.944
_exptl_absorpt_correction_T_min 0.886
_exptl_absorpt_correction_type multi-scan
_exptl_absorpt_process_details 'REQAB (Rigaku, 1998)'
_exptl_crystal_colour red
_exptl_crystal_density_diffrn 1.734
_exptl_crystal_density_method 'not measured'
_exptl_crystal_description block
_exptl_crystal_F_000 360.00
_exptl_crystal_preparation 'Magnetic properties'
_exptl_crystal_size_max 0.050
_exptl_crystal_size_mid 0.050
_exptl_crystal_size_min 0.050
_refine_diff_density_max 0.38
_refine_diff_density_min -0.27
_refine_ls_extinction_method none
_refine_ls_goodness_of_fit_ref 1.058
_refine_ls_hydrogen_treatment refxyz
_refine_ls_number_parameters 121
_refine_ls_number_reflns 1536
_refine_ls_number_restraints 0
_refine_ls_R_factor_all 0.0336
_refine_ls_R_factor_gt 0.0285
_refine_ls_shift/su_max 0.000
_refine_ls_structure_factor_coef Fsqd
_refine_ls_weighting_details 'w = 1/[\s^2^(Fo^2^)+(0.0385P)^2^+0.3710P] where P=(Fo^2^+2Fc^2^)/3'
_refine_ls_weighting_scheme calc
_refine_ls_wR_factor_gt 0.0691
_refine_ls_wR_factor_ref 0.0721
_reflns_Friedel_coverage 0.000
_reflns_number_gt 1376
_reflns_number_total 1536
_reflns_threshold_expression F^2^>2.0\s(F^2^)
_cod_data_source_file c8dt02214c2.cif
_cod_data_source_block xray327
_cod_depositor_comments 'Adding full bibliography for 7046923.cif.'
_cod_database_code 7046923

loop_
_space_group_symop_id
_space_group_symop_operation_xyz
1 +X,+Y,+Z
2 -X,1/2+Y,1/2-Z
3 -X,-Y,-Z
4 +X,-1/2-Y,-1/2+Z

loop_
_atom_site_label
_atom_site_type_symbol
_atom_site_fract_x
_atom_site_fract_y
_atom_site_fract_z
_atom_site_U_iso_or_equiv
_atom_site_adp_type
_atom_site_occupancy
_atom_site_site_symmetry_order
_atom_site_calc_flag
_atom_site_refinement_flags_posn
_atom_site_refinement_flags_occupancy
CR1 Cr 1.000000 1.000000 0.000000 0.01332(12) Uani 1 2 d S P
S1 S 0.55377(6) 0.57356(7) 0.19651(4) 0.02829(15) Uani 1 1 d . .
N1 N 0.4326(2) 0.6752(2) 0.08477(14) 0.0258(4) Uani 1 1 d . .
N2 N 0.6257(2) 0.4036(2) 0.12602(15) 0.0295(4) Uani 1 1 d . .
C1 C 0.4455(2) 0.5764(2) -0.01143(16) 0.0192(4) Uani 1 1 d . .
C2 C 0.7467(2) 0.9022(2) 0.00764(16) 0.0205(4) Uani 1 1 d . .
C3 C 0.8451(2) 0.7685(2) -0.03671(16) 0.0198(4) Uani 1 1 d . .
C4 C 1.0067(2) 0.7228(2) 0.02719(16) 0.0196(4) Uani 1 1 d . .
C5 C 1.0683(2) 0.8075(2) 0.13670(16) 0.0195(4) Uani 1 1 d . .
C6 C 0.9691(2) 0.9394(3) 0.18111(15) 0.0199(4) Uani 1 1 d . .
C7 C 0.8084(2) 0.9883(2) 0.11609(16) 0.0202(4) Uani 1 1 d . .
H3 H 0.809(3) 0.716(3) -0.1112(19) 0.020(5) Uiso 1 1 d . .
H2 H 0.649(3) 0.943(3) -0.0377(19) 0.020(5) Uiso 1 1 d . .
H7 H 0.750(3) 1.080(3) 0.1421(19) 0.025(6) Uiso 1 1 d . .
H6 H 1.015(3) 1.004(3) 0.252(2) 0.025(6) Uiso 1 1 d . .
H5 H 1.178(3) 0.785(3) 0.1748(18) 0.022(5) Uiso 1 1 d . .
H4 H 1.078(3) 0.651(3) -0.0038(19) 0.021(5) Uiso 1 1 d . .

loop_
_atom_site_aniso_label
_atom_site_aniso_U_11
_atom_site_aniso_U_22
_atom_site_aniso_U_33
_atom_site_aniso_U_23
_atom_site_aniso_U_13
_atom_site_aniso_U_12
CR1 0.0161(2) 0.0111(2) 0.01297(19) 0.00047(13) 0.00262(13) 0.00005(14)
S1 0.0296(3) 0.0358(3) 0.0180(2) -0.00291(19) -0.00097(18) 0.0088(2)
N1 0.0259(8) 0.0271(9) 0.0234(8) -0.0021(6) 0.0006(6) 0.0085(7)
N2 0.0350(9) 0.0297(10) 0.0214(8) 0.0011(7) -0.0033(7) 0.0136(7)
C1 0.0163(8) 0.0202(10) 0.0206(9) 0.0021(7) 0.0011(6) 0.0023(7)
C2 0.0164(8) 0.0221(10) 0.0229(9) 0.0034(7) 0.0032(7) -0.0020(7)
C3 0.0232(9) 0.0161(9) 0.0198(8) -0.0005(7) 0.0022(7) -0.0052(7)
C4 0.0243(9) 0.0108(8) 0.0246(9) 0.0005(7) 0.0062(7) -0.0006(7)
C5 0.0227(8) 0.0157(8) 0.0194(8) 0.0067(7) 0.0014(7) -0.0008(7)
C6 0.0253(9) 0.0217(9) 0.0132(8) 0.0023(7) 0.0051(7) -0.0021(7)
C7 0.0218(9) 0.0211(9) 0.0202(8) 0.0015(7) 0.0107(7) 0.0016(7)

loop_
_atom_type_symbol
_atom_type_description
_atom_type_scat_dispersion_real
_atom_type_scat_dispersion_imag
_atom_type_scat_source
C C 0.0033 0.0016
;
International Tables for Crystallography
(Vol. C, Tables 4.2.6.8 and 6.1.1.4)
;
H H 0.0000 0.0000
;
International Tables for Crystallography
(Vol. C, Table 6.1.1.4)
;
N N 0.0061 0.0033
;
International Tables for Crystallography
(Vol. C, Tables 4.2.6.8 and 6.1.1.4)
;
S S 0.1246 0.1234
;
International Tables for Crystallography
(Vol. C, Tables 4.2.6.8 and 6.1.1.4)
;
Cr Cr 0.3209 0.6236
;
International Tables for Crystallography
(Vol. C, Tables 4.2.6.8 and 6.1.1.4)
;

loop_
_geom_angle_atom_site_label_1
_geom_angle_atom_site_label_2
_geom_angle_atom_site_label_3
_geom_angle
_geom_angle_site_symmetry_1
_geom_angle_site_symmetry_3
C4 CR1 C4 180.0 3_775 .
C4 CR1 C5 141.27(7) 3_775 .
C4 CR1 C5 38.73(7) . .
C4 CR1 C5 38.73(7) 3_775 3_775
C4 CR1 C5 141.27(7) . 3_775
C5 CR1 C5 180.0 . 3_775
C4 CR1 C2 69.78(7) 3_775 3_775
C4 CR1 C2 110.22(7) . 3_775
C5 CR1 C2 97.56(7) . 3_775
C5 CR1 C2 82.44(7) 3_775 3_775
C4 CR1 C2 110.22(7) 3_775 .
C4 CR1 C2 69.78(7) . .
C5 CR1 C2 82.43(7) . .
C5 CR1 C2 97.56(7) 3_775 .
C2 CR1 C2 180.0 3_775 .
C4 CR1 C3 38.51(7) 3_775 3_775
C4 CR1 C3 141.49(7) . 3_775
C5 CR1 C3 110.34(7) . 3_775
C5 CR1 C3 69.66(7) 3_775 3_775
C2 CR1 C3 38.53(7) 3_775 3_775
C2 CR1 C3 141.47(7) . 3_775
C4 CR1 C3 141.49(7) 3_775 .
C4 CR1 C3 38.51(7) . .
C5 CR1 C3 69.65(7) . .
C5 CR1 C3 110.34(7) 3_775 .
C2 CR1 C3 141.47(7) 3_775 .
C2 CR1 C3 38.53(7) . .
C3 CR1 C3 180.0 3_775 .
C4 CR1 C6 69.76(7) 3_775 3_775
C4 CR1 C6 110.24(7) . 3_775
C5 CR1 C6 141.56(7) . 3_775
C5 CR1 C6 38.44(7) 3_775 3_775
C2 CR1 C6 69.28(7) 3_775 3_775
C2 CR1 C6 110.72(7) . 3_775
C3 CR1 C6 82.22(7) 3_775 3_775
C3 CR1 C6 97.78(7) . 3_775
C4 CR1 C6 110.24(7) 3_775 .
C4 CR1 C6 69.76(7) . .
C5 CR1 C6 38.44(7) . .
C5 CR1 C6 141.56(7) 3_775 .
C2 CR1 C6 110.72(7) 3_775 .
C2 CR1 C6 69.28(7) . .
C3 CR1 C6 97.78(7) 3_775 .
C3 CR1 C6 82.22(7) . .
C6 CR1 C6 180.0 3_775 .
C4 CR1 C7 82.82(7) 3_775 3_775
C4 CR1 C7 97.18(7) . 3_775
C5 CR1 C7 110.25(7) . 3_775
C5 CR1 C7 69.75(7) 3_775 3_775
C2 CR1 C7 38.30(7) 3_775 3_775
C2 CR1 C7 141.70(7) . 3_775
C3 CR1 C7 69.58(7) 3_775 3_775
C3 CR1 C7 110.42(7) . 3_775
C6 CR1 C7 38.46(7) 3_775 3_775
C6 CR1 C7 141.53(7) . 3_775
C4 CR1 C7 97.18(7) 3_775 .
C4 CR1 C7 82.82(7) . .
C5 CR1 C7 69.75(7) . .
C5 CR1 C7 110.25(7) 3_775 .
C2 CR1 C7 141.70(7) 3_775 .
C2 CR1 C7 38.30(7) . .
C3 CR1 C7 110.42(7) 3_775 .
C3 CR1 C7 69.58(7) . .
C6 CR1 C7 141.54(7) 3_775 .
C6 CR1 C7 38.47(7) . .
C7 CR1 C7 180.0 3_775 .
N1 S1 N2 101.34(8) . .
C1 N1 S1 104.62(12) . .
C1 N2 S1 104.56(13) 3_665 .
N1 C1 N2 130.52(17) . 3_665
N1 C1 C1 114.97(19) . 3_665
N2 C1 C1 114.5(2) 3_665 3_665
C7 C2 C3 120.35(17) . .
C7 C2 CR1 70.94(10) . .
C3 C2 CR1 70.75(10) . .
C7 C2 H2 118.7(14) . .
C3 C2 H2 120.5(14) . .
CR1 C2 H2 124.8(14) . .
C4 C3 C2 119.82(16) . .
C4 C3 CR1 70.05(10) . .
C2 C3 CR1 70.73(10) . .
C4 C3 H3 118.9(13) . .
C2 C3 H3 121.0(13) . .
CR1 C3 H3 127.6(13) . .
C3 C4 C5 120.03(17) . .
C3 C4 CR1 71.44(10) . .
C5 C4 CR1 70.94(10) . .
C3 C4 H4 121.5(14) . .
C5 C4 H4 118.0(14) . .
CR1 C4 H4 123.7(14) . .
C6 C5 C4 119.92(16) . .
C6 C5 CR1 71.20(10) . .
C4 C5 CR1 70.33(10) . .
C6 C5 H5 119.8(13) . .
C4 C5 H5 120.0(13) . .
CR1 C5 H5 125.4(13) . .
C5 C6 C7 120.26(16) . .
C5 C6 CR1 70.36(10) . .
C7 C6 CR1 70.81(10) . .
C5 C6 H6 119.9(14) . .
C7 C6 H6 119.6(14) . .
CR1 C6 H6 127.0(14) . .
C2 C7 C6 119.60(17) . .
C2 C7 CR1 70.76(10) . .
C6 C7 CR1 70.72(10) . .
C2 C7 H7 120.9(13) . .
C6 C7 H7 119.3(13) . .
CR1 C7 H7 126.9(14) . .

loop_
_geom_bond_atom_site_label_1
_geom_bond_atom_site_label_2
_geom_bond_distance
_geom_bond_site_symmetry_2
CR1 C4 2.1336(18) 3_775
CR1 C4 2.1337(18) .
CR1 C5 2.1417(17) .
CR1 C5 2.1418(17) 3_775
CR1 C2 2.1515(18) 3_775
CR1 C2 2.1515(18) .
CR1 C3 2.1517(18) 3_775
CR1 C3 2.1517(18) .
CR1 C6 2.1527(18) 3_775
CR1 C6 2.1528(18) .
CR1 C7 2.1539(18) 3_775
CR1 C7 2.1539(18) .
S1 N1 1.6587(16) .
S1 N2 1.6662(18) .
N1 C1 1.341(2) .
N2 C1 1.343(2) 3_665
C1 N2 1.343(2) 3_665
C1 C1 1.449(3) 3_665
C2 C7 1.412(3) .
C2 C3 1.420(3) .
C2 H2 0.91(2) .
C3 C4 1.413(2) .
C3 H3 0.94(2) .
C4 C5 1.418(3) .
C4 H4 0.89(2) .
C5 C6 1.414(3) .
C5 H5 0.92(2) .
C6 C7 1.419(3) .
C6 H6 0.96(2) .
C7 H7 0.91(2) .

loop_
_geom_torsion_atom_site_label_1
_geom_torsion_atom_site_label_2
_geom_torsion_atom_site_label_3
_geom_torsion_atom_site_label_4
_geom_torsion
_geom_torsion_site_symmetry_4
N2 S1 N1 C1 0.25(15) .
N1 S1 N2 C1 -0.12(15) 3_665
S1 N1 C1 N2 180.00(18) 3_665
S1 N1 C1 C1 -0.3(2) 3_665
C7 C2 C3 C4 -0.8(3) .
CR1 C2 C3 C4 51.91(15) .
C7 C2 C3 CR1 -52.75(15) .
C2 C3 C4 C5 1.5(3) .
CR1 C3 C4 C5 53.71(15) .
C2 C3 C4 CR1 -52.21(15) .
C3 C4 C5 C6 -0.9(3) .
CR1 C4 C5 C6 53.08(15) .
C3 C4 C5 CR1 -53.94(15) .
C4 C5 C6 C7 -0.4(3) .
CR1 C5 C6 C7 52.24(15) .
C4 C5 C6 CR1 -52.68(15) .
C3 C2 C7 C6 -0.4(3) .
CR1 C2 C7 C6 -53.10(15) .
C3 C2 C7 CR1 52.66(15) .
C5 C6 C7 C2 1.1(3) .
CR1 C6 C7 C2 53.11(15) .
C5 C6 C7 CR1 -52.04(15) .
